data_4067976
loop_
_publ_author_name
'Hirano, Masafumi'
'Murakami, Masahiro'
'Kuga, Toshinori'
'Komine, Nobuyuki'
'Komiya, Sanshiro'

_publ_section_title
;
 Acid-Promoted sp3C--H Bond Cleavage in a Series of
 (2-Allylphenoxo)ruthenium(II) Complexes. Mechanistic Insight into the
 Aryloxo--Acid Interaction and Bond Cleavage Reaction
;
_journal_issue 1
_journal_name_full Organometallics
_journal_page_first 381
_journal_paper_doi 10.1021/om200974c
_journal_volume 31
_journal_year 2012
_chemical_formula_moiety 'C32 H28 Br O P Ru '
_chemical_formula_sum 'C32 H28 Br O P Ru'
_chemical_formula_weight 640.52
_space_group_IT_number 14
_symmetry_cell_setting monoclinic
_symmetry_Int_Tables_number 14
_symmetry_space_group_name_Hall '-P 2yab'
_symmetry_space_group_name_H-M 'P 1 21/a 1'
_cell_angle_alpha 90.0000
_cell_angle_beta 104.841(3)
_cell_angle_gamma 90.0000
_cell_formula_units_Z 4
_cell_length_a 14.794(3)
_cell_length_b 9.6171(18)
_cell_length_c 19.264(4)
_cell_measurement_reflns_used 8325
_cell_measurement_temperature 200.0
_cell_measurement_theta_max 27.5
_cell_measurement_theta_min 3.0
_cell_volume 2649.4(9)
_computing_cell_refinement CrystalClear
_computing_data_collection CrystalClear
_computing_data_reduction CrystalStructure
_computing_publication_material 'CrystalStructure 3.8'
_computing_structure_refinement SHELXL
_computing_structure_solution SIR92
_diffrn_detector_area_resol_mean 7.31
_diffrn_measured_fraction_theta_full 0.994
_diffrn_measured_fraction_theta_max 0.994
_diffrn_measurement_device_type 'Rigaku Mercury'
_diffrn_measurement_method \w
_diffrn_radiation_type 'Mo K\a'
_diffrn_radiation_wavelength 0.71075
_diffrn_reflns_av_R_equivalents 0.026
_diffrn_reflns_limit_h_max 17
_diffrn_reflns_limit_h_min -19
_diffrn_reflns_limit_k_max 12
_diffrn_reflns_limit_k_min -7
_diffrn_reflns_limit_l_max 23
_diffrn_reflns_limit_l_min -25
_diffrn_reflns_number 20284
_diffrn_reflns_theta_full 27.53
_diffrn_reflns_theta_max 27.53
_exptl_absorpt_coefficient_mu 2.189
_exptl_absorpt_correction_T_max 0.706
_exptl_absorpt_correction_T_min 0.314
_exptl_absorpt_correction_type numerical
_exptl_absorpt_process_details
;
    Higashi, T. (1999). Program for Absorption Correction.
    Rigaku Corporation, Tokyo, Japan.
;
_exptl_crystal_colour orange
_exptl_crystal_density_diffrn 1.606
_exptl_crystal_density_method 'not measured'
_exptl_crystal_description prism
_exptl_crystal_F_000 1288.00
_exptl_crystal_size_max 0.58
_exptl_crystal_size_mid 0.39
_exptl_crystal_size_min 0.16
_refine_diff_density_max 3.35
_refine_diff_density_min -1.48
_refine_ls_extinction_method none
_refine_ls_goodness_of_fit_ref 0.941
_refine_ls_hydrogen_treatment refall
_refine_ls_number_parameters 326
_refine_ls_number_reflns 6067
_refine_ls_R_factor_gt 0.0452
_refine_ls_shift/su_max 0.0010
_refine_ls_structure_factor_coef Fsqd
_refine_ls_weighting_details 'w = 1/[\s^2^(Fo^2^)+(0.1066P)^2^+4.8807P] where P=(Fo^2^+2Fc^2^)/3'
_refine_ls_weighting_scheme calc
_refine_ls_wR_factor_ref 0.1413
_reflns_number_gt 5747
_reflns_number_total 6067
_reflns_threshold_expression F^2^>2.0\s(F^2^)
_cod_data_source_file om200974c_si_001.cif
_cod_data_source_block '__complex2e'
_cod_original_cell_volume 2649.3(9)
_cod_original_formula_sum 'C32 H28 Br O P Ru '
_cod_database_code 4067976

loop_
_symmetry_equiv_pos_site_id
_symmetry_equiv_pos_as_xyz
1 +X,+Y,+Z
2 1/2-X,1/2+Y,-Z
3 -X,-Y,-Z
4 1/2+X,1/2-Y,+Z

loop_
_atom_site_label
_atom_site_type_symbol
_atom_site_fract_x
_atom_site_fract_y
_atom_site_fract_z
_atom_site_U_iso_or_equiv
_atom_site_adp_type
_atom_site_occupancy
_atom_site_symmetry_multiplicity
_atom_site_calc_flag
_atom_site_refinement_flags
Ru(1) Ru 0.909104(17) 0.85238(2) 0.317323(12) 0.02620(11) Uani 1.00 1 d .
Br(1) Br 0.78191(4) 1.45564(5) 0.49048(2) 0.05422(14) Uani 1.00 1 d .
P(1) P 0.92292(5) 0.81763(8) 0.20185(4) 0.02435(15) Uani 1.00 1 d .
O(1) O 0.90941(18) 1.0669(2) 0.28997(14) 0.0357(5) Uani 1.00 1 d .
C(1) C 0.8815(2) 1.1524(3) 0.33432(18) 0.0321(6) Uani 1.00 1 d .
C(2) C 0.7905(2) 1.1447(3) 0.3426(2) 0.0374(7) Uani 1.00 1 d .
C(3) C 0.7613(2) 1.2340(4) 0.3885(2) 0.0404(7) Uani 1.00 1 d .
C(4) C 0.8224(2) 1.3320(3) 0.42664(18) 0.0366(7) Uani 1.00 1 d .
C(5) C 0.9122(2) 1.3440(3) 0.4199(2) 0.0377(7) Uani 1.00 1 d .
C(6) C 0.9420(2) 1.2534(3) 0.37272(19) 0.0358(6) Uani 1.00 1 d .
C(7) C 0.7285(2) 1.0336(4) 0.2998(2) 0.0429(8) Uani 1.00 1 d .
C(8) C 0.7656(2) 0.8919(3) 0.32306(18) 0.0350(6) Uani 1.00 1 d .
C(9) C 0.7639(2) 0.7810(4) 0.2753(2) 0.0388(7) Uani 1.00 1 d .
C(10) C 0.9854(3) 0.6686(4) 0.3666(2) 0.0452(8) Uani 1.00 1 d .
C(11) C 1.0535(2) 0.7739(4) 0.3665(2) 0.0466(9) Uani 1.00 1 d .
C(12) C 1.0365(3) 0.8849(4) 0.4088(2) 0.0482(9) Uani 1.00 1 d .
C(13) C 0.9593(3) 0.8518(4) 0.43587(19) 0.0450(9) Uani 1.00 1 d .
C(14) C 0.9287(3) 0.7170(4) 0.4097(2) 0.0468(8) Uani 1.00 1 d .
C(15) C 1.0160(2) 0.9154(3) 0.17651(17) 0.0285(5) Uani 1.00 1 d .
C(16) C 1.0223(2) 0.9166(4) 0.10591(19) 0.0373(7) Uani 1.00 1 d .
C(17) C 1.0927(2) 0.9926(4) 0.0863(2) 0.0465(9) Uani 1.00 1 d .
C(18) C 1.1544(2) 1.0698(4) 0.1373(2) 0.0455(8) Uani 1.00 1 d .
C(19) C 1.1481(2) 1.0717(4) 0.2078(2) 0.0428(8) Uani 1.00 1 d .
C(20) C 1.0789(2) 0.9953(3) 0.2273(2) 0.0341(6) Uani 1.00 1 d .
C(21) C 0.9451(2) 0.6359(3) 0.18290(16) 0.0267(5) Uani 1.00 1 d .
C(22) C 0.8869(2) 0.5350(3) 0.20128(19) 0.0341(6) Uani 1.00 1 d .
C(23) C 0.9022(2) 0.3949(3) 0.1926(2) 0.0367(7) Uani 1.00 1 d .
C(24) C 0.9762(2) 0.3524(3) 0.1646(2) 0.0404(8) Uani 1.00 1 d .
C(25) C 1.0333(2) 0.4509(3) 0.1466(2) 0.0393(7) Uani 1.00 1 d .
C(26) C 1.0185(2) 0.5923(3) 0.15592(19) 0.0345(6) Uani 1.00 1 d .
C(27) C 0.8243(2) 0.8696(3) 0.12765(16) 0.0265(5) Uani 1.00 1 d .
C(28) C 0.8049(2) 1.0117(3) 0.11970(19) 0.0353(6) Uani 1.00 1 d .
C(29) C 0.7309(2) 1.0582(4) 0.0652(2) 0.0407(7) Uani 1.00 1 d .
C(30) C 0.6742(2) 0.9661(4) 0.0188(2) 0.0427(8) Uani 1.00 1 d .
C(31) C 0.6912(2) 0.8257(4) 0.0276(2) 0.0444(8) Uani 1.00 1 d .
C(32) C 0.7667(2) 0.7768(3) 0.08172(18) 0.0363(7) Uani 1.00 1 d .
H(1) H 0.6993 1.2281 0.3938 0.048 Uiso 1.00 1 c R
H(2) H 0.9534 1.4120 0.4464 0.045 Uiso 1.00 1 c R
H(3) H 1.0037 1.2610 0.3670 0.043 Uiso 1.00 1 c R
H(4) H 0.6646 1.0428 0.3064 0.052 Uiso 1.00 1 c R
H(5) H 0.7248 1.0460 0.2481 0.052 Uiso 1.00 1 c R
H(6) H 0.7536 0.8622 0.3696 0.042 Uiso 1.00 1 c R
H(7) H 0.7346 0.7998 0.2239 0.047 Uiso 1.00 1 c R
H(8) H 0.7485 0.6882 0.2913 0.047 Uiso 1.00 1 c R
H(9) H 0.9830 0.5742 0.3444 0.054 Uiso 1.00 1 c R
H(10) H 1.1055 0.7681 0.3422 0.056 Uiso 1.00 1 c R
H(11) H 1.0740 0.9725 0.4188 0.058 Uiso 1.00 1 c R
H(12) H 0.9341 0.9089 0.4701 0.054 Uiso 1.00 1 c R
H(13) H 0.8783 0.6623 0.4232 0.056 Uiso 1.00 1 c R
H(14) H 0.9783 0.8655 0.0705 0.045 Uiso 1.00 1 c R
H(15) H 1.0978 0.9907 0.0381 0.056 Uiso 1.00 1 c R
H(16) H 1.2018 1.1222 0.1241 0.055 Uiso 1.00 1 c R
H(17) H 1.1911 1.1252 0.2427 0.051 Uiso 1.00 1 c R
H(18) H 1.0744 0.9974 0.2756 0.041 Uiso 1.00 1 c R
H(19) H 0.8363 0.5631 0.2200 0.041 Uiso 1.00 1 c R
H(20) H 0.8625 0.3276 0.2056 0.044 Uiso 1.00 1 c R
H(21) H 0.9867 0.2564 0.1582 0.048 Uiso 1.00 1 c R
H(22) H 1.0836 0.4225 0.1276 0.047 Uiso 1.00 1 c R
H(23) H 1.0591 0.6591 0.1436 0.041 Uiso 1.00 1 c R
H(24) H 0.8426 1.0764 0.1518 0.042 Uiso 1.00 1 c R
H(25) H 0.7190 1.1552 0.0595 0.049 Uiso 1.00 1 c R
H(26) H 0.6239 0.9992 -0.0188 0.051 Uiso 1.00 1 c R
H(27) H 0.6515 0.7614 -0.0033 0.053 Uiso 1.00 1 c R
H(28) H 0.7784 0.6798 0.0870 0.044 Uiso 1.00 1 c R

loop_
_atom_site_aniso_label
_atom_site_aniso_U_11
_atom_site_aniso_U_22
_atom_site_aniso_U_33
_atom_site_aniso_U_12
_atom_site_aniso_U_13
_atom_site_aniso_U_23
Ru(1) 0.02920(17) 0.02771(16) 0.02156(16) -0.00346(8) 0.00629(11) -0.00107(8)
Br(1) 0.0768(3) 0.0471(2) 0.0471(2) 0.0109(2) 0.0311(2) -0.00496(17)
P(1) 0.0258(3) 0.0245(3) 0.0222(3) -0.0023(2) 0.0053(2) -0.0007(2)
O(1) 0.0432(12) 0.0288(11) 0.0386(12) 0.0004(9) 0.0167(10) -0.0015(9)
C(1) 0.0399(17) 0.0312(15) 0.0243(14) 0.0055(12) 0.0063(12) 0.0031(11)
C(2) 0.0385(18) 0.0376(18) 0.0344(17) 0.0035(13) 0.0064(14) 0.0007(12)
C(3) 0.0410(17) 0.0432(19) 0.0385(17) 0.0059(14) 0.0131(14) 0.0070(14)
C(4) 0.052(2) 0.0348(16) 0.0266(14) 0.0125(14) 0.0162(14) 0.0001(12)
C(5) 0.048(2) 0.0298(16) 0.0329(16) -0.0013(13) 0.0061(14) 0.0022(12)
C(6) 0.0343(15) 0.0353(16) 0.0389(17) 0.0029(13) 0.0112(13) 0.0056(13)
C(7) 0.0298(15) 0.052(2) 0.0451(19) -0.0016(14) 0.0063(13) -0.0073(16)
C(8) 0.0312(15) 0.0419(17) 0.0332(15) -0.0079(13) 0.0106(12) -0.0074(13)
C(9) 0.0333(15) 0.0458(19) 0.0415(17) -0.0154(14) 0.0171(13) -0.0130(15)
C(10) 0.062(2) 0.0355(17) 0.0348(17) 0.0092(16) 0.0061(16) 0.0062(14)
C(11) 0.0394(18) 0.058(2) 0.0376(18) 0.0117(17) 0.0015(14) 0.0107(16)
C(12) 0.044(2) 0.048(2) 0.0413(19) -0.0057(17) -0.0093(15) 0.0051(16)
C(13) 0.058(2) 0.051(2) 0.0220(15) 0.0010(16) 0.0014(14) -0.0005(13)
C(14) 0.061(2) 0.046(2) 0.0317(16) -0.0047(18) 0.0088(15) 0.0108(15)
C(15) 0.0273(13) 0.0268(13) 0.0315(14) -0.0001(11) 0.0080(11) 0.0032(11)
C(16) 0.0368(16) 0.0411(18) 0.0345(16) 0.0032(14) 0.0103(13) 0.0092(13)
C(17) 0.0424(18) 0.056(2) 0.046(2) 0.0063(17) 0.0197(16) 0.0215(17)
C(18) 0.0312(16) 0.0420(18) 0.066(2) 0.0018(14) 0.0174(16) 0.0187(18)
C(19) 0.0301(15) 0.0350(16) 0.062(2) -0.0031(13) 0.0104(15) 0.0034(16)
C(20) 0.0296(14) 0.0302(15) 0.0413(16) -0.0008(12) 0.0067(12) -0.0004(13)
C(21) 0.0264(13) 0.0271(13) 0.0252(13) 0.0004(10) 0.0041(10) 0.0008(10)
C(22) 0.0401(16) 0.0270(15) 0.0391(16) -0.0033(12) 0.0171(13) -0.0017(12)
C(23) 0.0408(17) 0.0274(15) 0.0410(17) -0.0002(13) 0.0086(13) 0.0009(13)
C(24) 0.0358(17) 0.0316(17) 0.048(2) 0.0072(12) 0.0003(15) -0.0050(13)
C(25) 0.0303(15) 0.0375(18) 0.051(2) 0.0080(13) 0.0130(14) -0.0031(14)
C(26) 0.0278(14) 0.0352(16) 0.0405(16) 0.0010(12) 0.0086(12) 0.0004(13)
C(27) 0.0277(13) 0.0291(14) 0.0233(13) 0.0008(10) 0.0078(10) -0.0008(10)
C(28) 0.0406(16) 0.0291(15) 0.0340(15) 0.0007(13) 0.0057(13) 0.0005(12)
C(29) 0.0472(19) 0.0361(17) 0.0380(17) 0.0111(14) 0.0095(14) 0.0070(14)
C(30) 0.0381(17) 0.052(2) 0.0342(16) 0.0094(15) 0.0024(13) 0.0065(15)
C(31) 0.0411(19) 0.049(2) 0.0352(17) -0.0009(16) -0.0050(15) -0.0049(15)
C(32) 0.0379(16) 0.0338(16) 0.0321(15) 0.0014(13) -0.0004(13) -0.0008(12)

loop_
_atom_type_symbol
_atom_type_description
_atom_type_scat_dispersion_real
_atom_type_scat_dispersion_imag
_atom_type_scat_source
C C 0.003 0.002
;
International Tables for Crystallography
(1992, Vol. C, Tables 4.2.6.8 and 6.1.1.4)
;
H H 0.000 0.000
;
International Tables for Crystallography
(1992, Vol. C, Table 6.1.1.4)
;
Br Br -0.290 2.459
;
International Tables for Crystallography
(1992, Vol. C, Tables 4.2.6.8 and 6.1.1.4)
;
O O 0.011 0.006
;
International Tables for Crystallography
(1992, Vol. C, Tables 4.2.6.8 and 6.1.1.4)
;
P P 0.102 0.094
;
International Tables for Crystallography
(1992, Vol. C, Tables 4.2.6.8 and 6.1.1.4)
;
Ru Ru -1.259 0.836
;
International Tables for Crystallography
(1992, Vol. C, Tables 4.2.6.8 and 6.1.1.4)
;

loop_
_geom_angle_atom_site_label_1
_geom_angle_atom_site_label_2
_geom_angle_atom_site_label_3
_geom_angle
_geom_angle_publ_flag
P(1) Ru(1) O(1) 84.00(7) yes
P(1) Ru(1) C(8) 113.60(8) yes
P(1) Ru(1) C(9) 85.37(10) yes
P(1) Ru(1) C(10) 97.95(11) yes
P(1) Ru(1) C(11) 92.78(11) yes
P(1) Ru(1) C(12) 120.78(12) yes
P(1) Ru(1) C(13) 154.73(12) yes
P(1) Ru(1) C(14) 132.75(11) yes
O(1) Ru(1) C(8) 84.70(12) yes
O(1) Ru(1) C(9) 105.93(12) yes
O(1) Ru(1) C(10) 149.28(13) yes
O(1) Ru(1) C(11) 111.69(13) yes
O(1) Ru(1) C(12) 90.28(13) yes
O(1) Ru(1) C(13) 103.67(12) yes
O(1) Ru(1) C(14) 141.09(13) yes
C(8) Ru(1) C(9) 37.33(13) yes
C(8) Ru(1) C(10) 121.35(16) yes
C(8) Ru(1) C(11) 150.71(14) yes
C(8) Ru(1) C(12) 124.48(15) yes
C(8) Ru(1) C(13) 91.26(15) yes
C(8) Ru(1) C(14) 89.45(15) yes
C(9) Ru(1) C(10) 104.79(15) yes
C(9) Ru(1) C(11) 141.92(15) yes
C(9) Ru(1) C(12) 151.00(16) yes
C(9) Ru(1) C(13) 114.62(16) yes
C(9) Ru(1) C(14) 91.58(15) yes
C(10) Ru(1) C(11) 37.74(17) yes
C(10) Ru(1) C(12) 62.26(15) yes
C(10) Ru(1) C(13) 63.19(15) yes
C(10) Ru(1) C(14) 37.68(17) yes
C(11) Ru(1) C(12) 36.49(16) yes
C(11) Ru(1) C(13) 61.96(16) yes
C(11) Ru(1) C(14) 62.36(17) yes
C(12) Ru(1) C(13) 36.79(17) yes
C(12) Ru(1) C(14) 61.98(16) yes
C(13) Ru(1) C(14) 37.91(15) yes
Ru(1) P(1) C(15) 116.10(10) yes
Ru(1) P(1) C(21) 113.24(10) yes
Ru(1) P(1) C(27) 117.57(11) yes
C(15) P(1) C(21) 104.54(15) yes
C(15) P(1) C(27) 98.90(14) yes
C(21) P(1) C(27) 104.62(13) yes
Ru(1) O(1) C(1) 114.9(2) yes
O(1) C(1) C(2) 120.5(2) yes
O(1) C(1) C(6) 120.6(3) yes
C(2) C(1) C(6) 118.8(3) yes
C(1) C(2) C(3) 120.6(3) yes
C(1) C(2) C(7) 116.3(3) yes
C(3) C(2) C(7) 123.1(3) yes
C(2) C(3) C(4) 119.8(3) yes
Br(1) C(4) C(3) 119.7(3) yes
Br(1) C(4) C(5) 118.6(2) yes
C(3) C(4) C(5) 121.7(3) yes
C(4) C(5) C(6) 118.7(3) yes
C(1) C(6) C(5) 120.5(3) yes
C(2) C(7) C(8) 110.9(2) yes
Ru(1) C(8) C(7) 115.5(2) yes
Ru(1) C(8) C(9) 71.9(2) yes
C(7) C(8) C(9) 123.5(3) yes
Ru(1) C(9) C(8) 70.75(19) yes
Ru(1) C(10) C(11) 73.2(2) yes
Ru(1) C(10) C(14) 70.5(2) yes
C(11) C(10) C(14) 107.1(3) yes
Ru(1) C(11) C(10) 69.1(2) yes
Ru(1) C(11) C(12) 72.3(2) yes
C(10) C(11) C(12) 107.9(4) yes
Ru(1) C(12) C(11) 71.2(2) yes
Ru(1) C(12) C(13) 70.2(2) yes
C(11) C(12) C(13) 109.0(3) yes
Ru(1) C(13) C(12) 73.0(2) yes
Ru(1) C(13) C(14) 69.2(2) yes
C(12) C(13) C(14) 106.8(3) yes
Ru(1) C(14) C(10) 71.8(2) yes
Ru(1) C(14) C(13) 72.9(2) yes
C(10) C(14) C(13) 109.1(4) yes
P(1) C(15) C(16) 120.6(2) yes
P(1) C(15) C(20) 120.5(2) yes
C(16) C(15) C(20) 118.9(3) yes
C(15) C(16) C(17) 120.7(3) yes
C(16) C(17) C(18) 119.5(4) yes
C(17) C(18) C(19) 120.6(4) yes
C(18) C(19) C(20) 119.9(3) yes
C(15) C(20) C(19) 120.4(3) yes
P(1) C(21) C(22) 117.2(2) yes
P(1) C(21) C(26) 124.2(2) yes
C(22) C(21) C(26) 118.4(2) yes
C(21) C(22) C(23) 120.9(3) yes
C(22) C(23) C(24) 120.0(3) yes
C(23) C(24) C(25) 119.3(3) yes
C(24) C(25) C(26) 120.8(3) yes
C(21) C(26) C(25) 120.6(3) yes
P(1) C(27) C(28) 116.9(2) yes
P(1) C(27) C(32) 124.0(2) yes
C(28) C(27) C(32) 119.0(2) yes
C(27) C(28) C(29) 120.0(3) yes
C(28) C(29) C(30) 121.1(3) yes
C(29) C(30) C(31) 119.2(3) yes
C(30) C(31) C(32) 120.5(3) yes
C(27) C(32) C(31) 120.2(3) yes
C(2) C(3) H(1) 120.1 no
C(4) C(3) H(1) 120.1 no
C(4) C(5) H(2) 120.7 no
C(6) C(5) H(2) 120.6 no
C(1) C(6) H(3) 119.8 no
C(5) C(6) H(3) 119.8 no
C(2) C(7) H(4) 109.5 no
C(2) C(7) H(5) 109.5 no
C(8) C(7) H(4) 109.5 no
C(8) C(7) H(5) 109.5 no
H(4) C(7) H(5) 108.0 no
Ru(1) C(8) H(6) 113.2 no
C(7) C(8) H(6) 113.2 no
C(9) C(8) H(6) 113.2 no
Ru(1) C(9) H(7) 116.5 no
Ru(1) C(9) H(8) 116.5 no
C(8) C(9) H(7) 116.5 no
C(8) C(9) H(8) 116.5 no
H(7) C(9) H(8) 113.5 no
Ru(1) C(10) H(9) 126.3 no
C(11) C(10) H(9) 126.3 no
C(14) C(10) H(9) 126.3 no
Ru(1) C(11) H(10) 126.0 no
C(10) C(11) H(10) 126.0 no
C(12) C(11) H(10) 126.0 no
Ru(1) C(12) H(11) 125.5 no
C(11) C(12) H(11) 125.5 no
C(13) C(12) H(11) 125.5 no
Ru(1) C(13) H(12) 126.5 no
C(12) C(13) H(12) 126.5 no
C(14) C(13) H(12) 126.5 no
Ru(1) C(14) H(13) 125.3 no
C(10) C(14) H(13) 125.3 no
C(13) C(14) H(13) 125.3 no
C(15) C(16) H(14) 119.7 no
C(17) C(16) H(14) 119.7 no
C(16) C(17) H(15) 120.3 no
C(18) C(17) H(15) 120.3 no
C(17) C(18) H(16) 119.7 no
C(19) C(18) H(16) 119.7 no
C(18) C(19) H(17) 120.1 no
C(20) C(19) H(17) 120.1 no
C(15) C(20) H(18) 119.8 no
C(19) C(20) H(18) 119.8 no
C(21) C(22) H(19) 119.5 no
C(23) C(22) H(19) 119.5 no
C(22) C(23) H(20) 120.0 no
C(24) C(23) H(20) 120.0 no
C(23) C(24) H(21) 120.3 no
C(25) C(24) H(21) 120.3 no
C(24) C(25) H(22) 119.6 no
C(26) C(25) H(22) 119.6 no
C(21) C(26) H(23) 119.7 no
C(25) C(26) H(23) 119.7 no
C(27) C(28) H(24) 120.0 no
C(29) C(28) H(24) 120.0 no
C(28) C(29) H(25) 119.5 no
C(30) C(29) H(25) 119.5 no
C(29) C(30) H(26) 120.4 no
C(31) C(30) H(26) 120.4 no
C(30) C(31) H(27) 119.7 no
C(32) C(31) H(27) 119.7 no
C(27) C(32) H(28) 119.9 no
C(31) C(32) H(28) 119.9 no

loop_
_geom_bond_atom_site_label_1
_geom_bond_atom_site_label_2
_geom_bond_distance
_geom_bond_publ_flag
Ru(1) P(1) 2.3097(8) yes
Ru(1) O(1) 2.129(2) yes
Ru(1) C(8) 2.187(3) yes
Ru(1) C(9) 2.202(3) yes
Ru(1) C(10) 2.180(4) yes
Ru(1) C(11) 2.234(3) yes
Ru(1) C(12) 2.248(3) yes
Ru(1) C(13) 2.213(3) yes
Ru(1) C(14) 2.164(4) yes
Br(1) C(4) 1.914(3) yes
P(1) C(15) 1.833(3) yes
P(1) C(21) 1.832(3) yes
P(1) C(27) 1.831(2) yes
O(1) C(1) 1.326(4) yes
C(1) C(2) 1.398(5) yes
C(1) C(6) 1.397(4) yes
C(2) C(3) 1.379(5) yes
C(2) C(7) 1.508(5) yes
C(3) C(4) 1.381(5) yes
C(4) C(5) 1.372(6) yes
C(5) C(6) 1.408(5) yes
C(7) C(8) 1.494(5) yes
C(8) C(9) 1.405(5) yes
C(10) C(11) 1.429(6) yes
C(10) C(14) 1.403(6) yes
C(11) C(12) 1.404(6) yes
C(12) C(13) 1.408(6) yes
C(13) C(14) 1.422(5) yes
C(15) C(16) 1.387(5) yes
C(15) C(20) 1.396(4) yes
C(16) C(17) 1.402(6) yes
C(17) C(18) 1.374(5) yes
C(18) C(19) 1.385(6) yes
C(19) C(20) 1.389(5) yes
C(21) C(22) 1.402(4) yes
C(21) C(26) 1.383(5) yes
C(22) C(23) 1.383(4) yes
C(23) C(24) 1.398(6) yes
C(24) C(25) 1.372(5) yes
C(25) C(26) 1.397(5) yes
C(27) C(28) 1.397(4) yes
C(27) C(32) 1.385(4) yes
C(28) C(29) 1.383(4) yes
C(29) C(30) 1.380(5) yes
C(30) C(31) 1.376(6) yes
C(31) C(32) 1.399(4) yes
C(3) H(1) 0.950 no
C(5) H(2) 0.950 no
C(6) H(3) 0.950 no
C(7) H(4) 0.990 no
C(7) H(5) 0.990 no
C(8) H(6) 1.000 no
C(9) H(7) 0.990 no
C(9) H(8) 0.990 no
C(10) H(9) 1.000 no
C(11) H(10) 1.000 no
C(12) H(11) 1.000 no
C(13) H(12) 1.000 no
C(14) H(13) 1.000 no
C(16) H(14) 0.950 no
C(17) H(15) 0.950 no
C(18) H(16) 0.950 no
C(19) H(17) 0.950 no
C(20) H(18) 0.950 no
C(22) H(19) 0.950 no
C(23) H(20) 0.950 no
C(24) H(21) 0.950 no
C(25) H(22) 0.950 no
C(26) H(23) 0.950 no
C(28) H(24) 0.950 no
C(29) H(25) 0.950 no
C(30) H(26) 0.950 no
C(31) H(27) 0.950 no
C(32) H(28) 0.950 no

loop_
_geom_contact_atom_site_label_1
_geom_contact_atom_site_label_2
_geom_contact_distance
_geom_contact_site_symmetry_2
Ru(1) C(1) 2.944(3) .
Ru(1) C(2) 3.414(3) .
Ru(1) C(7) 3.134(3) .
Ru(1) C(15) 3.524(3) .
Ru(1) C(21) 3.468(3) .
Ru(1) C(27) 3.550(2) .
Br(1) C(3) 2.862(3) .
Br(1) C(5) 2.839(4) .
P(1) O(1) 2.973(2) .
P(1) C(9) 3.060(4) .
P(1) C(10) 3.388(3) .
P(1) C(11) 3.290(3) .
P(1) C(16) 2.806(4) .
P(1) C(20) 2.812(3) .
P(1) C(22) 2.770(3) .
P(1) C(26) 2.849(3) .
P(1) C(28) 2.760(3) .
P(1) C(32) 2.848(3) .
O(1) P(1) 2.973(2) .
O(1) C(2) 2.366(5) .
O(1) C(6) 2.366(4) .
O(1) C(7) 2.749(4) .
O(1) C(8) 2.908(4) .
O(1) C(9) 3.458(4) .
O(1) C(12) 3.104(4) .
O(1) C(13) 3.415(4) .
O(1) C(15) 3.339(4) .
O(1) C(20) 3.125(4) .
O(1) C(27) 3.598(3) .
O(1) C(28) 3.291(4) .
C(1) Ru(1) 2.944(3) .
C(1) C(3) 2.412(5) .
C(1) C(4) 2.776(5) .
C(1) C(5) 2.436(4) .
C(1) C(7) 2.470(5) .
C(1) C(8) 3.012(4) .
C(1) C(12) 3.500(5) .
C(1) C(13) 3.515(5) .
C(2) Ru(1) 3.414(3) .
C(2) O(1) 2.366(5) .
C(2) C(4) 2.387(5) .
C(2) C(5) 2.785(4) .
C(2) C(6) 2.406(5) .
C(2) C(8) 2.473(5) .
C(3) Br(1) 2.862(3) .
C(3) C(1) 2.412(5) .
C(3) C(5) 2.403(5) .
C(3) C(6) 2.773(5) .
C(3) C(7) 2.539(5) .
C(3) C(8) 3.530(5) .
C(4) C(1) 2.776(5) .
C(4) C(2) 2.387(5) .
C(4) C(6) 2.392(5) .
C(5) Br(1) 2.839(4) .
C(5) C(1) 2.436(4) .
C(5) C(2) 2.785(4) .
C(5) C(3) 2.403(5) .
C(5) C(10) 3.541(5) 1_565
C(5) C(13) 3.490(5) 3_776
C(5) C(14) 3.565(4) 3_776
C(6) O(1) 2.366(4) .
C(6) C(2) 2.406(5) .
C(6) C(3) 2.773(5) .
C(6) C(4) 2.392(5) .
C(7) Ru(1) 3.134(3) .
C(7) O(1) 2.749(4) .
C(7) C(1) 2.470(5) .
C(7) C(3) 2.539(5) .
C(7) C(9) 2.554(5) .
C(7) C(25) 3.564(4) 4_465
C(8) O(1) 2.908(4) .
C(8) C(1) 3.012(4) .
C(8) C(2) 2.473(5) .
C(8) C(3) 3.530(5) .
C(8) C(13) 3.145(4) .
C(8) C(14) 3.062(5) .
C(9) P(1) 3.060(4) .
C(9) O(1) 3.458(4) .
C(9) C(7) 2.554(5) .
C(9) C(10) 3.472(5) .
C(9) C(14) 3.130(4) .
C(9) C(22) 3.504(5) .
C(9) C(27) 3.303(5) .
C(10) P(1) 3.388(3) .
C(10) C(5) 3.541(5) 1_545
C(10) C(9) 3.472(5) .
C(10) C(12) 2.290(5) .
C(10) C(13) 2.302(5) .
C(10) C(21) 3.449(5) .
C(10) C(22) 3.397(5) .
C(11) P(1) 3.290(3) .
C(11) C(13) 2.289(6) .
C(11) C(14) 2.277(6) .
C(11) C(20) 3.518(5) .
C(12) O(1) 3.104(4) .
C(12) C(1) 3.500(5) .
C(12) C(10) 2.290(5) .
C(12) C(14) 2.273(6) .
C(13) O(1) 3.415(4) .
C(13) C(1) 3.515(5) .
C(13) C(5) 3.490(5) 3_776
C(13) C(8) 3.145(4) .
C(13) C(10) 2.302(5) .
C(13) C(11) 2.289(6) .
C(14) C(5) 3.565(4) 3_776
C(14) C(8) 3.062(5) .
C(14) C(9) 3.130(4) .
C(14) C(11) 2.277(6) .
C(14) C(12) 2.273(6) .
C(15) Ru(1) 3.524(3) .
C(15) O(1) 3.339(4) .
C(15) C(17) 2.423(5) .
C(15) C(18) 2.786(5) .
C(15) C(19) 2.417(4) .
C(15) C(21) 2.899(4) .
C(15) C(26) 3.134(4) .
C(15) C(27) 2.785(4) .
C(15) C(28) 3.171(4) .
C(16) P(1) 2.806(4) .
C(16) C(18) 2.398(5) .
C(16) C(19) 2.770(5) .
C(16) C(20) 2.396(5) .
C(16) C(21) 3.414(5) .
C(16) C(26) 3.269(5) .
C(16) C(27) 3.096(5) .
C(16) C(28) 3.418(5) .
C(17) C(15) 2.423(5) .
C(17) C(19) 2.397(6) .
C(17) C(20) 2.777(6) .
C(18) C(15) 2.786(5) .
C(18) C(16) 2.398(5) .
C(18) C(20) 2.400(6) .
C(18) C(22) 3.492(4) 4_565
C(18) C(23) 3.562(5) 4_565
C(19) C(15) 2.417(4) .
C(19) C(16) 2.770(5) .
C(19) C(17) 2.397(6) .
C(20) P(1) 2.812(3) .
C(20) O(1) 3.125(4) .
C(20) C(11) 3.518(5) .
C(20) C(16) 2.396(5) .
C(20) C(17) 2.777(6) .
C(20) C(18) 2.400(6) .
C(21) Ru(1) 3.468(3) .
C(21) C(10) 3.449(5) .
C(21) C(15) 2.899(4) .
C(21) C(16) 3.414(5) .
C(21) C(23) 2.423(4) .
C(21) C(24) 2.802(4) .
C(21) C(25) 2.414(5) .
C(21) C(27) 2.899(4) .
C(21) C(32) 3.157(4) .
C(22) P(1) 2.770(3) .
C(22) C(9) 3.504(5) .
C(22) C(10) 3.397(5) .
C(22) C(18) 3.492(4) 4_465
C(22) C(24) 2.408(5) .
C(22) C(25) 2.761(5) .
C(22) C(26) 2.393(5) .
C(22) C(27) 3.543(4) .
C(22) C(32) 3.432(4) .
C(23) C(18) 3.562(5) 4_465
C(23) C(21) 2.423(4) .
C(23) C(25) 2.391(5) .
C(23) C(26) 2.772(5) .
C(24) C(21) 2.802(4) .
C(24) C(22) 2.408(5) .
C(24) C(26) 2.407(5) .
C(25) C(7) 3.564(4) 4_565
C(25) C(21) 2.414(5) .
C(25) C(22) 2.761(5) .
C(25) C(23) 2.391(5) .
C(26) P(1) 2.849(3) .
C(26) C(15) 3.134(4) .
C(26) C(16) 3.269(5) .
C(26) C(22) 2.393(5) .
C(26) C(23) 2.772(5) .
C(26) C(24) 2.407(5) .
C(27) Ru(1) 3.550(2) .
C(27) O(1) 3.598(3) .
C(27) C(9) 3.303(5) .
C(27) C(15) 2.785(4) .
C(27) C(16) 3.096(5) .
C(27) C(21) 2.899(4) .
C(27) C(22) 3.543(4) .
C(27) C(29) 2.408(4) .
C(27) C(30) 2.794(4) .
C(27) C(31) 2.414(4) .
C(28) P(1) 2.760(3) .
C(28) O(1) 3.291(4) .
C(28) C(15) 3.171(4) .
C(28) C(16) 3.418(5) .
C(28) C(30) 2.406(4) .
C(28) C(31) 2.766(5) .
C(28) C(32) 2.397(4) .
C(29) C(27) 2.408(4) .
C(29) C(31) 2.378(5) .
C(29) C(31) 3.491(6) 2_655
C(29) C(32) 2.760(5) .
C(29) C(32) 3.532(5) 2_655
C(30) C(27) 2.794(4) .
C(30) C(28) 2.406(4) .
C(30) C(32) 2.410(5) .
C(31) C(27) 2.414(4) .
C(31) C(28) 2.766(5) .
C(31) C(29) 2.378(5) .
C(31) C(29) 3.491(6) 2_645
C(32) P(1) 2.848(3) .
C(32) C(21) 3.157(4) .
C(32) C(22) 3.432(4) .
C(32) C(28) 2.397(4) .
C(32) C(29) 2.760(5) .
C(32) C(29) 3.532(5) 2_645
C(32) C(30) 2.410(5) .
Ru(1) H(5) 3.288 .
Ru(1) H(6) 2.740 .
Ru(1) H(7) 2.789 .
Ru(1) H(8) 2.789 .
Ru(1) H(9) 2.887 .
Ru(1) H(10) 2.936 .
Ru(1) H(11) 2.944 .
Ru(1) H(12) 2.921 .
Ru(1) H(13) 2.861 .
Ru(1) H(18) 3.094 .
Ru(1) H(19) 3.374 .
Br(1) H(1) 2.929 .
Br(1) H(1) 3.405 2_656
Br(1) H(2) 2.904 .
Br(1) H(6) 3.011 2_656
Br(1) H(11) 3.109 4_475
Br(1) H(12) 3.498 2_656
Br(1) H(13) 2.934 1_565
P(1) H(7) 2.929 .
P(1) H(9) 3.545 .
P(1) H(10) 3.331 .
P(1) H(14) 2.890 .
P(1) H(18) 2.898 .
P(1) H(19) 2.826 .
P(1) H(23) 2.966 .
P(1) H(24) 2.819 .
P(1) H(28) 2.967 .
O(1) H(3) 2.564 .
O(1) H(5) 2.649 .
O(1) H(11) 3.133 .
O(1) H(18) 2.612 .
O(1) H(20) 2.972 1_565
O(1) H(21) 3.544 1_565
O(1) H(24) 2.594 .
C(1) H(1) 3.270 .
C(1) H(2) 3.294 .
C(1) H(3) 2.043 .
C(1) H(4) 3.289 .
C(1) H(5) 2.684 .
C(1) H(6) 3.534 .
C(1) H(11) 3.373 .
C(1) H(12) 3.448 .
C(1) H(20) 2.951 1_565
C(1) H(24) 3.493 .
C(2) H(1) 2.030 .
C(2) H(3) 3.266 .
C(2) H(4) 2.062 .
C(2) H(5) 2.062 .
C(2) H(6) 2.845 .
C(2) H(17) 3.052 4_475
C(2) H(20) 3.555 1_565
C(3) H(2) 3.260 .
C(3) H(4) 2.602 .
C(3) H(5) 3.182 .
C(3) H(6) 3.593 .
C(3) H(17) 3.050 4_475
C(4) H(1) 2.031 .
C(4) H(2) 2.028 .
C(4) H(3) 3.249 .
C(4) H(13) 3.287 1_565
C(5) H(1) 3.256 .
C(5) H(3) 2.053 .
C(5) H(9) 2.981 1_565
C(5) H(13) 3.106 1_565
C(6) H(2) 2.061 .
C(6) H(9) 3.217 1_565
C(6) H(11) 3.318 .
C(6) H(12) 3.482 3_776
C(6) H(20) 3.212 1_565
C(7) H(1) 2.715 .
C(7) H(6) 2.099 .
C(7) H(7) 2.696 .
C(7) H(8) 3.342 .
C(7) H(17) 3.460 4_475
C(7) H(22) 3.484 4_465
C(8) H(4) 2.049 .
C(8) H(5) 2.049 .
C(8) H(7) 2.048 .
C(8) H(8) 2.049 .
C(8) H(10) 2.925 4_465
C(8) H(12) 3.262 .
C(8) H(13) 3.119 .
C(9) H(4) 3.051 .
C(9) H(5) 2.635 .
C(9) H(6) 2.020 .
C(9) H(10) 2.987 4_465
C(9) H(13) 3.132 .
C(9) H(19) 2.694 .
C(9) H(23) 3.465 4_465
C(10) H(2) 3.008 1_545
C(10) H(2) 3.567 3_776
C(10) H(8) 3.438 .
C(10) H(10) 2.173 .
C(10) H(11) 3.255 .
C(10) H(12) 3.265 .
C(10) H(13) 2.142 .
C(10) H(19) 3.269 .
C(11) H(6) 3.223 4_565
C(11) H(8) 3.563 4_565
C(11) H(9) 2.176 .
C(11) H(11) 2.145 .
C(11) H(12) 3.254 .
C(11) H(13) 3.242 .
C(11) H(18) 2.838 .
C(12) H(9) 3.254 .
C(12) H(10) 2.150 .
C(12) H(12) 2.158 .
C(12) H(12) 3.009 3_776
C(12) H(13) 3.236 .
C(12) H(18) 2.966 .
C(13) H(2) 3.427 3_776
C(13) H(6) 2.985 .
C(13) H(9) 3.266 .
C(13) H(10) 3.253 .
C(13) H(11) 2.149 .
C(13) H(11) 3.412 3_776
C(13) H(12) 3.099 3_776
C(13) H(13) 2.161 .
C(14) H(2) 3.017 1_545
C(14) H(2) 3.128 3_776
C(14) H(6) 2.869 .
C(14) H(8) 3.045 .
C(14) H(9) 2.151 .
C(14) H(10) 3.243 .
C(14) H(11) 3.240 .
C(14) H(12) 2.171 .
C(15) H(10) 3.433 .
C(15) H(14) 2.032 .
C(15) H(15) 3.279 .
C(15) H(17) 3.274 .
C(15) H(18) 2.042 .
C(15) H(21) 3.315 1_565
C(15) H(23) 2.663 .
C(15) H(24) 2.929 .
C(16) H(15) 2.052 .
C(16) H(15) 3.021 3_775
C(16) H(16) 3.257 .
C(16) H(18) 3.255 .
C(16) H(21) 3.499 1_565
C(16) H(23) 2.599 .
C(16) H(24) 3.378 .
C(17) H(14) 2.046 .
C(17) H(14) 3.235 3_775
C(17) H(15) 3.203 3_775
C(17) H(16) 2.021 .
C(17) H(17) 3.252 .
C(17) H(21) 3.454 1_565
C(17) H(23) 3.469 .
C(17) H(27) 3.236 4_565
C(17) H(28) 3.205 4_565
C(18) H(14) 3.253 .
C(18) H(15) 2.027 .
C(18) H(17) 2.034 .
C(18) H(18) 3.257 .
C(18) H(19) 3.036 4_565
C(18) H(20) 3.179 4_565
C(18) H(21) 3.170 1_565
C(18) H(22) 3.541 1_565
C(18) H(25) 3.300 4_575
C(18) H(28) 3.313 4_565
C(19) H(8) 3.134 4_565
C(19) H(15) 3.255 .
C(19) H(16) 2.030 .
C(19) H(18) 2.035 .
C(19) H(19) 3.025 4_565
C(19) H(20) 3.327 4_565
C(19) H(21) 2.932 1_565
C(20) H(8) 3.057 4_565
C(20) H(10) 3.063 .
C(20) H(14) 3.256 .
C(20) H(16) 3.257 .
C(20) H(17) 2.038 .
C(20) H(21) 3.001 1_565
C(20) H(23) 3.592 .
C(20) H(24) 3.514 .
C(21) H(9) 3.076 .
C(21) H(10) 3.596 .
C(21) H(14) 3.217 .
C(21) H(19) 2.045 .
C(21) H(20) 3.279 .
C(21) H(22) 3.266 .
C(21) H(23) 2.029 .
C(21) H(26) 3.333 2_645
C(21) H(28) 2.709 .
C(22) H(7) 3.501 .
C(22) H(8) 3.346 .
C(22) H(9) 2.786 .
C(22) H(16) 3.149 4_465
C(22) H(17) 3.548 4_465
C(22) H(20) 2.032 .
C(22) H(21) 3.267 .
C(22) H(23) 3.255 .
C(22) H(26) 3.495 2_645
C(22) H(28) 2.748 .
C(23) H(3) 3.552 1_545
C(23) H(9) 3.342 .
C(23) H(16) 2.925 4_465
C(23) H(17) 3.503 4_465
C(23) H(19) 2.028 .
C(23) H(21) 2.049 .
C(23) H(22) 3.250 .
C(23) H(24) 3.229 1_545
C(23) H(26) 3.420 2_645
C(24) H(4) 3.512 4_565
C(24) H(19) 3.264 .
C(24) H(20) 2.046 .
C(24) H(22) 2.018 .
C(24) H(23) 3.259 .
C(24) H(24) 3.281 1_545
C(24) H(26) 3.154 2_645
C(24) H(27) 3.314 2_645
C(25) H(4) 3.191 4_565
C(25) H(5) 3.002 4_565
C(25) H(20) 3.249 .
C(25) H(21) 2.025 .
C(25) H(23) 2.042 .
C(25) H(26) 2.959 2_645
C(26) H(4) 3.399 4_565
C(26) H(5) 3.386 4_565
C(26) H(7) 3.297 4_565
C(26) H(14) 3.076 .
C(26) H(19) 3.251 .
C(26) H(21) 3.266 .
C(26) H(22) 2.041 .
C(26) H(26) 3.060 2_645
C(26) H(28) 3.559 .
C(27) H(5) 3.489 .
C(27) H(7) 2.629 .
C(27) H(14) 2.774 .
C(27) H(19) 3.423 .
C(27) H(24) 2.044 .
C(27) H(25) 3.263 .
C(27) H(27) 3.268 .
C(27) H(28) 2.033 .
C(28) H(5) 3.022 .
C(28) H(7) 3.215 .
C(28) H(14) 3.272 .
C(28) H(20) 3.460 1_565
C(28) H(21) 3.508 1_565
C(28) H(22) 3.375 4_465
C(28) H(25) 2.027 .
C(28) H(26) 3.263 .
C(28) H(27) 3.457 2_655
C(28) H(28) 3.258 .
C(29) H(5) 3.551 .
C(29) H(16) 3.342 4_475
C(29) H(22) 2.751 4_465
C(29) H(24) 2.032 .
C(29) H(26) 2.033 .
C(29) H(27) 3.236 .
C(29) H(27) 3.054 2_655
C(29) H(28) 3.126 2_655
C(30) H(22) 2.962 4_465
C(30) H(23) 3.497 4_465
C(30) H(24) 3.260 .
C(30) H(25) 2.024 .
C(30) H(27) 2.024 .
C(30) H(28) 3.264 .
C(30) H(28) 3.098 2_655
C(31) H(15) 3.369 4_465
C(31) H(23) 3.328 4_465
C(31) H(25) 3.234 .
C(31) H(25) 2.900 2_645
C(31) H(26) 2.030 .
C(31) H(28) 2.046 .
C(32) H(7) 2.905 .
C(32) H(14) 3.306 .
C(32) H(15) 3.534 4_465
C(32) H(19) 3.312 .
C(32) H(24) 3.256 .
C(32) H(25) 3.019 2_645
C(32) H(26) 3.270 .
C(32) H(26) 3.496 2_645
C(32) H(27) 2.044 .
H(1) Br(1) 2.929 .
H(1) Br(1) 3.405 2_646
H(1) C(1) 3.270 .
H(1) C(2) 2.030 .
H(1) C(4) 2.031 .
H(1) C(5) 3.256 .
H(1) C(7) 2.715 .
H(1) H(3) 2.808 4_475
H(1) H(4) 2.416 .
H(1) H(5) 3.411 .
H(1) H(11) 3.523 4_475
H(1) H(17) 3.209 4_475
H(2) Br(1) 2.904 .
H(2) C(1) 3.294 .
H(2) C(3) 3.260 .
H(2) C(4) 2.028 .
H(2) C(6) 2.061 .
H(2) C(10) 3.008 1_565
H(2) C(10) 3.567 3_776
H(2) C(13) 3.427 3_776
H(2) C(14) 3.017 1_565
H(2) C(14) 3.128 3_776
H(2) H(2) 2.750 3_786
H(2) H(3) 2.364 .
H(2) H(9) 2.631 1_565
H(2) H(13) 2.641 1_565
H(2) H(13) 3.133 3_776
H(3) O(1) 2.564 .
H(3) C(1) 2.043 .
H(3) C(2) 3.266 .
H(3) C(4) 3.249 .
H(3) C(5) 2.053 .
H(3) C(23) 3.552 1_565
H(3) H(1) 2.808 4_575
H(3) H(2) 2.364 .
H(3) H(4) 3.466 4_575
H(3) H(9) 3.047 1_565
H(3) H(11) 3.041 .
H(3) H(12) 3.448 3_776
H(3) H(18) 3.400 .
H(3) H(20) 3.334 1_565
H(4) C(1) 3.289 .
H(4) C(2) 2.062 .
H(4) C(3) 2.602 .
H(4) C(8) 2.049 .
H(4) C(9) 3.051 .
H(4) C(24) 3.512 4_465
H(4) C(25) 3.191 4_465
H(4) C(26) 3.399 4_465
H(4) H(1) 2.416 .
H(4) H(3) 3.466 4_475
H(4) H(5) 1.602 .
H(4) H(6) 2.327 .
H(4) H(7) 3.147 .
H(4) H(9) 3.167 4_465
H(4) H(10) 3.238 4_465
H(4) H(17) 3.478 4_475
H(4) H(22) 3.361 4_465
H(5) Ru(1) 3.288 .
H(5) O(1) 2.649 .
H(5) C(1) 2.684 .
H(5) C(2) 2.062 .
H(5) C(3) 3.182 .
H(5) C(8) 2.049 .
H(5) C(9) 2.635 .
H(5) C(25) 3.002 4_465
H(5) C(26) 3.386 4_465
H(5) C(27) 3.489 .
H(5) C(28) 3.022 .
H(5) C(29) 3.551 .
H(5) H(1) 3.411 .
H(5) H(4) 1.602 .
H(5) H(6) 2.876 .
H(5) H(7) 2.425 .
H(5) H(8) 3.536 .
H(5) H(17) 3.199 4_475
H(5) H(22) 2.714 4_465
H(5) H(23) 3.380 4_465
H(5) H(24) 2.867 .
H(6) Ru(1) 2.740 .
H(6) Br(1) 3.011 2_646
H(6) C(1) 3.534 .
H(6) C(2) 2.845 .
H(6) C(3) 3.593 .
H(6) C(7) 2.099 .
H(6) C(9) 2.020 .
H(6) C(11) 3.223 4_465
H(6) C(13) 2.985 .
H(6) C(14) 2.869 .
H(6) H(4) 2.327 .
H(6) H(5) 2.876 .
H(6) H(7) 2.814 .
H(6) H(8) 2.241 .
H(6) H(10) 2.460 4_465
H(6) H(12) 2.903 .
H(6) H(13) 2.681 .
H(7) Ru(1) 2.789 .
H(7) P(1) 2.929 .
H(7) C(7) 2.696 .
H(7) C(8) 2.048 .
H(7) C(22) 3.501 .
H(7) C(26) 3.297 4_465
H(7) C(27) 2.629 .
H(7) C(28) 3.215 .
H(7) C(32) 2.905 .
H(7) H(4) 3.147 .
H(7) H(5) 2.425 .
H(7) H(6) 2.814 .
H(7) H(8) 1.656 .
H(7) H(10) 3.390 4_465
H(7) H(19) 2.740 .
H(7) H(23) 2.690 4_465
H(7) H(24) 3.563 .
H(7) H(28) 3.096 .
H(8) Ru(1) 2.789 .
H(8) C(7) 3.342 .
H(8) C(8) 2.049 .
H(8) C(10) 3.438 .
H(8) C(11) 3.563 4_465
H(8) C(14) 3.045 .
H(8) C(19) 3.134 4_465
H(8) C(20) 3.057 4_465
H(8) C(22) 3.346 .
H(8) H(5) 3.536 .
H(8) H(6) 2.241 .
H(8) H(7) 1.656 .
H(8) H(9) 3.531 .
H(8) H(10) 2.583 4_465
H(8) H(13) 2.775 .
H(8) H(17) 3.206 4_465
H(8) H(18) 3.084 4_465
H(8) H(19) 2.437 .
H(9) Ru(1) 2.887 .
H(9) P(1) 3.545 .
H(9) C(5) 2.981 1_545
H(9) C(6) 3.217 1_545
H(9) C(11) 2.176 .
H(9) C(12) 3.254 .
H(9) C(13) 3.266 .
H(9) C(14) 2.151 .
H(9) C(21) 3.076 .
H(9) C(22) 2.786 .
H(9) C(23) 3.342 .
H(9) H(2) 2.631 1_545
H(9) H(3) 3.047 1_545
H(9) H(4) 3.167 4_565
H(9) H(8) 3.531 .
H(9) H(10) 2.609 .
H(9) H(13) 2.573 .
H(9) H(19) 2.794 .
H(10) Ru(1) 2.936 .
H(10) P(1) 3.331 .
H(10) C(8) 2.925 4_565
H(10) C(9) 2.987 4_565
H(10) C(10) 2.173 .
H(10) C(12) 2.150 .
H(10) C(13) 3.253 .
H(10) C(14) 3.243 .
H(10) C(15) 3.433 .
H(10) C(20) 3.063 .
H(10) C(21) 3.596 .
H(10) H(4) 3.238 4_565
H(10) H(6) 2.460 4_565
H(10) H(7) 3.390 4_565
H(10) H(8) 2.583 4_565
H(10) H(9) 2.609 .
H(10) H(11) 2.572 .
H(10) H(18) 2.533 .
H(11) Ru(1) 2.944 .
H(11) Br(1) 3.109 4_575
H(11) O(1) 3.133 .
H(11) C(1) 3.373 .
H(11) C(6) 3.318 .
H(11) C(10) 3.255 .
H(11) C(11) 2.145 .
H(11) C(13) 2.149 .
H(11) C(13) 3.412 3_776
H(11) C(14) 3.240 .
H(11) H(1) 3.523 4_575
H(11) H(3) 3.041 .
H(11) H(10) 2.572 .
H(11) H(12) 2.584 .
H(11) H(12) 2.455 3_776
H(11) H(18) 2.770 .
H(12) Ru(1) 2.921 .
H(12) Br(1) 3.498 2_646
H(12) C(1) 3.448 .
H(12) C(6) 3.482 3_776
H(12) C(8) 3.262 .
H(12) C(10) 3.265 .
H(12) C(11) 3.254 .
H(12) C(12) 2.158 .
H(12) C(12) 3.009 3_776
H(12) C(13) 3.099 3_776
H(12) C(14) 2.171 .
H(12) H(3) 3.448 3_776
H(12) H(6) 2.903 .
H(12) H(11) 2.584 .
H(12) H(11) 2.455 3_776
H(12) H(12) 2.656 3_776
H(12) H(13) 2.596 .
H(13) Ru(1) 2.861 .
H(13) Br(1) 2.934 1_545
H(13) C(4) 3.287 1_545
H(13) C(5) 3.106 1_545
H(13) C(8) 3.119 .
H(13) C(9) 3.132 .
H(13) C(10) 2.142 .
H(13) C(11) 3.242 .
H(13) C(12) 3.236 .
H(13) C(13) 2.161 .
H(13) H(2) 2.641 1_545
H(13) H(2) 3.133 3_776
H(13) H(6) 2.681 .
H(13) H(8) 2.775 .
H(13) H(9) 2.573 .
H(13) H(12) 2.596 .
H(14) P(1) 2.890 .
H(14) C(15) 2.032 .
H(14) C(17) 2.046 .
H(14) C(17) 3.235 3_775
H(14) C(18) 3.253 .
H(14) C(20) 3.256 .
H(14) C(21) 3.217 .
H(14) C(26) 3.076 .
H(14) C(27) 2.774 .
H(14) C(28) 3.272 .
H(14) C(32) 3.306 .
H(14) H(15) 2.351 .
H(14) H(15) 2.521 3_775
H(14) H(23) 2.547 .
H(14) H(24) 3.494 .
H(14) H(27) 3.456 4_565
H(14) H(28) 3.538 .
H(15) C(15) 3.279 .
H(15) C(16) 2.052 .
H(15) C(16) 3.021 3_775
H(15) C(17) 3.203 3_775
H(15) C(18) 2.027 .
H(15) C(19) 3.255 .
H(15) C(31) 3.369 4_565
H(15) C(32) 3.534 4_565
H(15) H(14) 2.351 .
H(15) H(14) 2.521 3_775
H(15) H(15) 2.897 3_775
H(15) H(16) 2.324 .
H(15) H(27) 2.734 4_565
H(15) H(28) 3.070 4_565
H(16) C(16) 3.257 .
H(16) C(17) 2.021 .
H(16) C(19) 2.030 .
H(16) C(20) 3.257 .
H(16) C(22) 3.149 4_565
H(16) C(23) 2.925 4_565
H(16) C(29) 3.342 4_575
H(16) H(15) 2.324 .
H(16) H(17) 2.331 .
H(16) H(19) 2.944 4_565
H(16) H(20) 2.538 4_565
H(16) H(22) 3.385 1_565
H(16) H(24) 3.529 4_575
H(16) H(25) 2.521 4_575
H(16) H(28) 3.263 4_565
H(17) C(2) 3.052 4_575
H(17) C(3) 3.050 4_575
H(17) C(7) 3.460 4_575
H(17) C(15) 3.274 .
H(17) C(17) 3.252 .
H(17) C(18) 2.034 .
H(17) C(20) 2.038 .
H(17) C(22) 3.548 4_565
H(17) C(23) 3.503 4_565
H(17) H(1) 3.209 4_575
H(17) H(4) 3.478 4_575
H(17) H(5) 3.199 4_575
H(17) H(8) 3.206 4_565
H(17) H(16) 2.331 .
H(17) H(18) 2.336 .
H(17) H(19) 2.927 4_565
H(17) H(20) 2.842 4_565
H(17) H(21) 3.295 1_565
H(18) Ru(1) 3.094 .
H(18) P(1) 2.898 .
H(18) O(1) 2.612 .
H(18) C(11) 2.838 .
H(18) C(12) 2.966 .
H(18) C(15) 2.042 .
H(18) C(16) 3.255 .
H(18) C(18) 3.257 .
H(18) C(19) 2.035 .
H(18) H(3) 3.400 .
H(18) H(8) 3.084 4_565
H(18) H(10) 2.533 .
H(18) H(11) 2.770 .
H(18) H(17) 2.336 .
H(18) H(21) 3.391 1_565
H(19) Ru(1) 3.374 .
H(19) P(1) 2.826 .
H(19) C(9) 2.694 .
H(19) C(10) 3.269 .
H(19) C(18) 3.036 4_465
H(19) C(19) 3.025 4_465
H(19) C(21) 2.045 .
H(19) C(23) 2.028 .
H(19) C(24) 3.264 .
H(19) C(26) 3.251 .
H(19) C(27) 3.423 .
H(19) C(32) 3.312 .
H(19) H(7) 2.740 .
H(19) H(8) 2.437 .
H(19) H(9) 2.794 .
H(19) H(16) 2.944 4_465
H(19) H(17) 2.927 4_465
H(19) H(20) 2.327 .
H(19) H(28) 2.726 .
H(20) O(1) 2.972 1_545
H(20) C(1) 2.951 1_545
H(20) C(2) 3.555 1_545
H(20) C(6) 3.212 1_545
H(20) C(18) 3.179 4_465
H(20) C(19) 3.327 4_465
H(20) C(21) 3.279 .
H(20) C(22) 2.032 .
H(20) C(24) 2.046 .
H(20) C(25) 3.249 .
H(20) C(28) 3.460 1_545
H(20) H(3) 3.334 1_545
H(20) H(16) 2.538 4_465
H(20) H(17) 2.842 4_465
H(20) H(19) 2.327 .
H(20) H(21) 2.353 .
H(20) H(24) 2.616 1_545
H(20) H(25) 3.480 1_545
H(21) O(1) 3.544 1_545
H(21) C(15) 3.315 1_545
H(21) C(16) 3.499 1_545
H(21) C(17) 3.454 1_545
H(21) C(18) 3.170 1_545
H(21) C(19) 2.932 1_545
H(21) C(20) 3.001 1_545
H(21) C(22) 3.267 .
H(21) C(23) 2.049 .
H(21) C(25) 2.025 .
H(21) C(26) 3.266 .
H(21) C(28) 3.508 1_545
H(21) H(17) 3.295 1_545
H(21) H(18) 3.391 1_545
H(21) H(20) 2.353 .
H(21) H(22) 2.321 .
H(21) H(24) 2.725 1_545
H(21) H(27) 3.156 2_645
H(22) C(7) 3.484 4_565
H(22) C(18) 3.541 1_545
H(22) C(21) 3.266 .
H(22) C(23) 3.250 .
H(22) C(24) 2.018 .
H(22) C(26) 2.041 .
H(22) C(28) 3.375 4_565
H(22) C(29) 2.751 4_565
H(22) C(30) 2.962 4_565
H(22) H(4) 3.361 4_565
H(22) H(5) 2.714 4_565
H(22) H(16) 3.385 1_545
H(22) H(21) 2.321 .
H(22) H(23) 2.337 .
H(22) H(25) 2.762 4_565
H(22) H(26) 3.326 2_645
H(22) H(26) 3.120 4_565
H(23) P(1) 2.966 .
H(23) C(9) 3.465 4_565
H(23) C(15) 2.663 .
H(23) C(16) 2.599 .
H(23) C(17) 3.469 .
H(23) C(20) 3.592 .
H(23) C(21) 2.029 .
H(23) C(22) 3.255 .
H(23) C(24) 3.259 .
H(23) C(25) 2.042 .
H(23) C(30) 3.497 4_565
H(23) C(31) 3.328 4_565
H(23) H(5) 3.380 4_565
H(23) H(7) 2.690 4_565
H(23) H(14) 2.547 .
H(23) H(22) 2.337 .
H(23) H(26) 3.484 2_645
H(23) H(27) 3.529 4_565
H(24) P(1) 2.819 .
H(24) O(1) 2.594 .
H(24) C(1) 3.493 .
H(24) C(15) 2.929 .
H(24) C(16) 3.378 .
H(24) C(20) 3.514 .
H(24) C(23) 3.229 1_565
H(24) C(24) 3.281 1_565
H(24) C(27) 2.044 .
H(24) C(29) 2.032 .
H(24) C(30) 3.260 .
H(24) C(32) 3.256 .
H(24) H(5) 2.867 .
H(24) H(7) 3.563 .
H(24) H(14) 3.494 .
H(24) H(16) 3.529 4_475
H(24) H(20) 2.616 1_565
H(24) H(21) 2.725 1_565
H(24) H(25) 2.325 .
H(24) H(27) 3.388 2_655
H(25) C(18) 3.300 4_475
H(25) C(27) 3.263 .
H(25) C(28) 2.027 .
H(25) C(30) 2.024 .
H(25) C(31) 3.234 .
H(25) C(31) 2.900 2_655
H(25) C(32) 3.019 2_655
H(25) H(16) 2.521 4_475
H(25) H(20) 3.480 1_565
H(25) H(22) 2.762 4_465
H(25) H(24) 2.325 .
H(25) H(26) 2.328 .
H(25) H(27) 2.636 2_655
H(25) H(28) 2.843 2_655
H(26) C(21) 3.333 2_655
H(26) C(22) 3.495 2_655
H(26) C(23) 3.420 2_655
H(26) C(24) 3.154 2_655
H(26) C(25) 2.959 2_655
H(26) C(26) 3.060 2_655
H(26) C(28) 3.263 .
H(26) C(29) 2.033 .
H(26) C(31) 2.030 .
H(26) C(32) 3.270 .
H(26) C(32) 3.496 2_655
H(26) H(22) 3.326 2_655
H(26) H(22) 3.120 4_465
H(26) H(23) 3.484 2_655
H(26) H(25) 2.328 .
H(26) H(27) 2.329 .
H(26) H(28) 2.793 2_655
H(27) C(17) 3.236 4_465
H(27) C(24) 3.314 2_655
H(27) C(27) 3.268 .
H(27) C(28) 3.457 2_645
H(27) C(29) 3.236 .
H(27) C(29) 3.054 2_645
H(27) C(30) 2.024 .
H(27) C(32) 2.044 .
H(27) H(14) 3.456 4_465
H(27) H(15) 2.734 4_465
H(27) H(21) 3.156 2_655
H(27) H(23) 3.529 4_465
H(27) H(24) 3.388 2_645
H(27) H(25) 2.636 2_645
H(27) H(26) 2.329 .
H(27) H(28) 2.344 .
H(28) P(1) 2.967 .
H(28) C(17) 3.205 4_465
H(28) C(18) 3.313 4_465
H(28) C(21) 2.709 .
H(28) C(22) 2.748 .
H(28) C(26) 3.559 .
H(28) C(27) 2.033 .
H(28) C(28) 3.258 .
H(28) C(29) 3.126 2_645
H(28) C(30) 3.264 .
H(28) C(30) 3.098 2_645
H(28) C(31) 2.046 .
H(28) H(7) 3.096 .
H(28) H(14) 3.538 .
H(28) H(15) 3.070 4_465
H(28) H(16) 3.263 4_465
H(28) H(19) 2.726 .
H(28) H(25) 2.843 2_645
H(28) H(26) 2.793 2_645
H(28) H(27) 2.344 .

loop_
_geom_torsion_atom_site_label_1
_geom_torsion_atom_site_label_2
_geom_torsion_atom_site_label_3
_geom_torsion_atom_site_label_4
_geom_torsion
P(1) Ru(1) O(1) C(1) 165.5(2)
O(1) Ru(1) P(1) C(15) 50.66(12)
O(1) Ru(1) P(1) C(21) 171.64(12)
O(1) Ru(1) P(1) C(27) -66.09(13)
P(1) Ru(1) C(8) C(7) -75.1(2)
P(1) Ru(1) C(8) C(9) 44.1(2)
C(8) Ru(1) P(1) C(15) 132.20(15)
C(8) Ru(1) P(1) C(21) -106.83(15)
C(8) Ru(1) P(1) C(27) 15.45(16)
P(1) Ru(1) C(9) C(8) -140.2(2)
C(9) Ru(1) P(1) C(15) 157.25(14)
C(9) Ru(1) P(1) C(21) -81.78(14)
C(9) Ru(1) P(1) C(27) 40.50(15)
P(1) Ru(1) C(10) C(11) 84.2(2)
P(1) Ru(1) C(10) C(14) -160.1(2)
C(10) Ru(1) P(1) C(15) -98.44(16)
C(10) Ru(1) P(1) C(21) 22.53(16)
C(10) Ru(1) P(1) C(27) 144.81(16)
P(1) Ru(1) C(11) C(10) -99.4(2)
P(1) Ru(1) C(11) C(12) 142.7(2)
C(11) Ru(1) P(1) C(15) -60.87(16)
C(11) Ru(1) P(1) C(21) 60.11(15)
C(11) Ru(1) P(1) C(27) -177.62(16)
P(1) Ru(1) C(12) C(11) -44.8(2)
P(1) Ru(1) C(12) C(13) -164.0(2)
C(12) Ru(1) P(1) C(15) -36.07(17)
C(12) Ru(1) P(1) C(21) 84.90(17)
C(12) Ru(1) P(1) C(27) -152.83(17)
P(1) Ru(1) C(13) C(12) 33.8(4)
P(1) Ru(1) C(13) C(14) -82.4(3)
C(13) Ru(1) P(1) C(15) -58.9(2)
C(13) Ru(1) P(1) C(21) 62.1(2)
C(13) Ru(1) P(1) C(27) -175.6(2)
P(1) Ru(1) C(14) C(10) 27.3(3)
P(1) Ru(1) C(14) C(13) 144.8(2)
C(14) Ru(1) P(1) C(15) -114.88(19)
C(14) Ru(1) P(1) C(21) 6.09(19)
C(14) Ru(1) P(1) C(27) 128.37(19)
O(1) Ru(1) C(8) C(7) 6.0(2)
O(1) Ru(1) C(8) C(9) 125.2(2)
C(8) Ru(1) O(1) C(1) 51.0(2)
O(1) Ru(1) C(9) C(8) -57.8(2)
C(9) Ru(1) O(1) C(1) 82.1(2)
O(1) Ru(1) C(10) C(11) -7.4(4)
O(1) Ru(1) C(10) C(14) 108.2(3)
C(10) Ru(1) O(1) C(1) -99.0(3)
O(1) Ru(1) C(11) C(10) 175.9(2)
O(1) Ru(1) C(11) C(12) 58.1(2)
C(11) Ru(1) O(1) C(1) -103.9(2)
O(1) Ru(1) C(12) C(11) -127.9(2)
O(1) Ru(1) C(12) C(13) 112.8(2)
C(12) Ru(1) O(1) C(1) -73.6(2)
O(1) Ru(1) C(13) C(12) -71.5(2)
O(1) Ru(1) C(13) C(14) 172.3(2)
C(13) Ru(1) O(1) C(1) -39.0(2)
O(1) Ru(1) C(14) C(10) -129.4(2)
O(1) Ru(1) C(14) C(13) -11.9(4)
C(14) Ru(1) O(1) C(1) -31.5(3)
C(9) Ru(1) C(8) C(7) -119.2(3)
C(8) Ru(1) C(10) C(11) -151.8(2)
C(8) Ru(1) C(10) C(14) -36.2(2)
C(10) Ru(1) C(8) C(7) 168.6(2)
C(10) Ru(1) C(8) C(9) -72.2(2)
C(8) Ru(1) C(11) C(10) 55.5(4)
C(8) Ru(1) C(11) C(12) -62.3(4)
C(11) Ru(1) C(8) C(7) 132.4(3)
C(11) Ru(1) C(8) C(9) -108.4(3)
C(8) Ru(1) C(12) C(11) 148.3(2)
C(8) Ru(1) C(12) C(13) 29.1(3)
C(12) Ru(1) C(8) C(7) 92.7(2)
C(12) Ru(1) C(8) C(9) -148.1(2)
C(8) Ru(1) C(13) C(12) -156.4(2)
C(8) Ru(1) C(13) C(14) 87.5(2)
C(13) Ru(1) C(8) C(7) 109.6(2)
C(13) Ru(1) C(8) C(9) -131.2(2)
C(8) Ru(1) C(14) C(10) 149.7(2)
C(8) Ru(1) C(14) C(13) -92.8(2)
C(14) Ru(1) C(8) C(7) 147.5(2)
C(14) Ru(1) C(8) C(9) -93.3(2)
C(9) Ru(1) C(10) C(11) 171.5(2)
C(9) Ru(1) C(10) C(14) -72.8(2)
C(10) Ru(1) C(9) C(8) 122.8(2)
C(9) Ru(1) C(11) C(10) -13.4(3)
C(9) Ru(1) C(11) C(12) -131.2(2)
C(11) Ru(1) C(9) C(8) 131.2(2)
C(9) Ru(1) C(12) C(11) 107.0(3)
C(9) Ru(1) C(12) C(13) -12.2(4)
C(12) Ru(1) C(9) C(8) 63.9(3)
C(9) Ru(1) C(13) C(12) 173.5(2)
C(9) Ru(1) C(13) C(14) 57.4(3)
C(13) Ru(1) C(9) C(8) 55.8(2)
C(9) Ru(1) C(14) C(10) 112.5(2)
C(9) Ru(1) C(14) C(13) -130.0(2)
C(14) Ru(1) C(9) C(8) 87.0(2)
C(10) Ru(1) C(11) C(12) -117.9(3)
C(11) Ru(1) C(10) C(14) 115.6(3)
C(10) Ru(1) C(12) C(11) 37.7(2)
C(10) Ru(1) C(12) C(13) -81.5(2)
C(12) Ru(1) C(10) C(11) -36.4(2)
C(12) Ru(1) C(10) C(14) 79.2(2)
C(10) Ru(1) C(13) C(12) 78.7(2)
C(10) Ru(1) C(13) C(14) -37.4(2)
C(13) Ru(1) C(10) C(11) -78.0(2)
C(13) Ru(1) C(10) C(14) 37.6(2)
C(10) Ru(1) C(14) C(13) 117.5(3)
C(14) Ru(1) C(10) C(11) -115.6(3)
C(11) Ru(1) C(12) C(13) -119.2(3)
C(12) Ru(1) C(11) C(10) 117.9(3)
C(11) Ru(1) C(13) C(12) 36.0(2)
C(11) Ru(1) C(13) C(14) -80.1(2)
C(13) Ru(1) C(11) C(10) 81.6(2)
C(13) Ru(1) C(11) C(12) -36.3(2)
C(11) Ru(1) C(14) C(10) -38.5(2)
C(11) Ru(1) C(14) C(13) 79.0(2)
C(14) Ru(1) C(11) C(10) 38.5(2)
C(14) Ru(1) C(11) C(12) -79.4(2)
C(12) Ru(1) C(13) C(14) -116.1(3)
C(13) Ru(1) C(12) C(11) 119.2(3)
C(12) Ru(1) C(14) C(10) -80.0(2)
C(12) Ru(1) C(14) C(13) 37.5(2)
C(14) Ru(1) C(12) C(11) 80.5(2)
C(14) Ru(1) C(12) C(13) -38.7(2)
C(13) Ru(1) C(14) C(10) -117.5(3)
C(14) Ru(1) C(13) C(12) 116.1(3)
Ru(1) P(1) C(15) C(16) -171.3(2)
Ru(1) P(1) C(15) C(20) 5.6(2)
Ru(1) P(1) C(21) C(22) 49.1(2)
Ru(1) P(1) C(21) C(26) -126.8(2)
Ru(1) P(1) C(27) C(28) 66.8(3)
Ru(1) P(1) C(27) C(32) -110.5(3)
C(15) P(1) C(21) C(22) 176.4(2)
C(15) P(1) C(21) C(26) 0.5(2)
C(21) P(1) C(15) C(16) 63.2(2)
C(21) P(1) C(15) C(20) -119.9(2)
C(15) P(1) C(27) C(28) -59.0(3)
C(15) P(1) C(27) C(32) 123.7(3)
C(27) P(1) C(15) C(16) -44.5(2)
C(27) P(1) C(15) C(20) 132.4(2)
C(21) P(1) C(27) C(28) -166.6(2)
C(21) P(1) C(27) C(32) 16.1(3)
C(27) P(1) C(21) C(22) -80.1(2)
C(27) P(1) C(21) C(26) 103.9(2)
Ru(1) O(1) C(1) C(2) -62.8(3)
Ru(1) O(1) C(1) C(6) 118.3(2)
O(1) C(1) C(2) C(3) -179.7(3)
O(1) C(1) C(2) C(7) 1.1(4)
O(1) C(1) C(6) C(5) -179.9(2)
C(2) C(1) C(6) C(5) 1.1(5)
C(6) C(1) C(2) C(3) -0.8(5)
C(6) C(1) C(2) C(7) -180.0(2)
C(1) C(2) C(3) C(4) -0.0(5)
C(1) C(2) C(7) C(8) 64.1(4)
C(3) C(2) C(7) C(8) -115.1(4)
C(7) C(2) C(3) C(4) 179.2(3)
C(2) C(3) C(4) Br(1) -179.9(2)
C(2) C(3) C(4) C(5) 0.4(5)
Br(1) C(4) C(5) C(6) -179.8(2)
C(3) C(4) C(5) C(6) -0.1(3)
C(4) C(5) C(6) C(1) -0.7(5)
C(2) C(7) C(8) Ru(1) -56.6(4)
C(2) C(7) C(8) C(9) -141.0(3)
C(7) C(8) C(9) Ru(1) 109.1(3)
Ru(1) C(10) C(11) C(12) 62.3(2)
Ru(1) C(10) C(14) C(13) -63.8(2)
C(11) C(10) C(14) Ru(1) 64.5(2)
C(11) C(10) C(14) C(13) 0.7(4)
C(14) C(10) C(11) Ru(1) -62.8(2)
C(14) C(10) C(11) C(12) -0.5(4)
Ru(1) C(11) C(12) C(13) 60.3(2)
C(10) C(11) C(12) Ru(1) -60.2(2)
C(10) C(11) C(12) C(13) 0.1(3)
Ru(1) C(12) C(13) C(14) 61.2(2)
C(11) C(12) C(13) Ru(1) -60.9(2)
C(11) C(12) C(13) C(14) 0.3(4)
Ru(1) C(13) C(14) C(10) 63.1(2)
C(12) C(13) C(14) Ru(1) -63.7(2)
C(12) C(13) C(14) C(10) -0.6(4)
P(1) C(15) C(16) C(17) 179.3(2)
P(1) C(15) C(20) C(19) -178.6(2)
C(16) C(15) C(20) C(19) -1.7(4)
C(20) C(15) C(16) C(17) 2.3(5)
C(15) C(16) C(17) C(18) -1.9(5)
C(16) C(17) C(18) C(19) 0.8(6)
C(17) C(18) C(19) C(20) -0.1(4)
C(18) C(19) C(20) C(15) 0.5(5)
P(1) C(21) C(22) C(23) -176.3(2)
P(1) C(21) C(26) C(25) 176.5(2)
C(22) C(21) C(26) C(25) 0.7(4)
C(26) C(21) C(22) C(23) -0.1(3)
C(21) C(22) C(23) C(24) -0.4(5)
C(22) C(23) C(24) C(25) 0.5(5)
C(23) C(24) C(25) C(26) 0.1(4)
C(24) C(25) C(26) C(21) -0.6(5)
P(1) C(27) C(28) C(29) -179.5(3)
P(1) C(27) C(32) C(31) 178.2(3)
C(28) C(27) C(32) C(31) 1.0(5)
C(32) C(27) C(28) C(29) -2.0(5)
C(27) C(28) C(29) C(30) 1.2(6)
C(28) C(29) C(30) C(31) 0.6(6)
C(29) C(30) C(31) C(32) -1.7(6)
C(30) C(31) C(32) C(27) 0.8(6)
